data_7033480
loop_
_publ_author_name
'Dong, Yu-Wei'
'Fan, Rui-Qing'
'Wang, Ping'
'Wei, Li-Guo'
'Wang, Xin-Ming'
'Zhang, Hui-Jie'
'Gao, Song'
'Yang, Yu-Lin'
'Wang, Yu-Lei'

_publ_section_title
;
 Synthesis and characterization of substituted Schiff-base ligands and
 their d(10) metal complexes: structure-induced luminescence tuning
 behaviors and applications in co-sensitized solar cells.
;
_journal_issue 12
_journal_name_full 'Dalton transactions (Cambridge, England : 2003)'
_journal_page_first 5306
_journal_page_last 5322
_journal_paper_doi 10.1039/c4dt03602f
_journal_volume 44
_journal_year 2015
_chemical_formula_sum 'C38 H48 Cd2 Cl4 N4 O2'
_chemical_formula_weight 959.42
_chemical_name_systematic
; 
 ? 
;
_space_group_IT_number 14
_symmetry_cell_setting monoclinic
_symmetry_space_group_name_Hall '-P 2ybc'
_symmetry_space_group_name_H-M 'P 1 21/c 1'
_atom_sites_solution_hydrogens geom
_atom_sites_solution_primary direct
_atom_sites_solution_secondary difmap
_audit_creation_method SHELXL-97
_audit_update_record
;
2014-09-24 deposited with the CCDC.
2014-12-23 downloaded from the CCDC.
;
_cell_angle_alpha 90.00
_cell_angle_beta 94.96(3)
_cell_angle_gamma 90.00
_cell_formula_units_Z 4
_cell_length_a 10.206(2)
_cell_length_b 20.164(4)
_cell_length_c 21.555(4)
_cell_measurement_reflns_used 41065
_cell_measurement_temperature 293(2)
_cell_measurement_theta_max 27.48
_cell_measurement_theta_min 3.02
_cell_volume 4419.3(15)
_computing_cell_refinement 'Bruker SMART'
_computing_data_collection 'Bruker SMART'
_computing_data_reduction 'Bruker SAINT'
_computing_molecular_graphics SHELXP-97
_computing_publication_material SHELXTL
_computing_structure_refinement 'SHELXL-97 (Sheldrick, 1997)'
_computing_structure_solution 'SHELXS-97 (Sheldrick, 1997)'
_diffrn_ambient_temperature 293(2)
_diffrn_measured_fraction_theta_full 0.983
_diffrn_measured_fraction_theta_max 0.983
_diffrn_measurement_device_type 'Bruker Smart APEX CCD area detector'
_diffrn_measurement_method 'phi and omega scans'
_diffrn_radiation_monochromator graphite
_diffrn_radiation_source 'fine-focus sealed tube'
_diffrn_radiation_type MoK\a
_diffrn_radiation_wavelength 0.71073
_diffrn_reflns_av_R_equivalents 0.0654
_diffrn_reflns_av_sigmaI/netI 0.0685
_diffrn_reflns_limit_h_max 13
_diffrn_reflns_limit_h_min -11
_diffrn_reflns_limit_k_max 26
_diffrn_reflns_limit_k_min -26
_diffrn_reflns_limit_l_max 27
_diffrn_reflns_limit_l_min -26
_diffrn_reflns_number 41065
_diffrn_reflns_theta_full 27.48
_diffrn_reflns_theta_max 27.48
_diffrn_reflns_theta_min 3.02
_diffrn_standards_decay_% 0
_diffrn_standards_interval_count 0
_diffrn_standards_interval_time 0
_diffrn_standards_number 0
_exptl_absorpt_coefficient_mu 1.238
_exptl_absorpt_correction_T_max 0.8274
_exptl_absorpt_correction_T_min 0.5775
_exptl_absorpt_correction_type multi-scan
_exptl_absorpt_process_details SADABS
_exptl_crystal_colour colorless
_exptl_crystal_density_diffrn 1.442
_exptl_crystal_density_method 'not measured'
_exptl_crystal_description block
_exptl_crystal_F_000 1936
_exptl_crystal_size_max 0.50
_exptl_crystal_size_mid 0.19
_exptl_crystal_size_min 0.16
_refine_diff_density_max 0.687
_refine_diff_density_min -0.551
_refine_diff_density_rms 0.127
_refine_ls_extinction_method none
_refine_ls_goodness_of_fit_ref 0.994
_refine_ls_hydrogen_treatment mixed
_refine_ls_matrix_type full
_refine_ls_number_parameters 451
_refine_ls_number_reflns 9952
_refine_ls_number_restraints 0
_refine_ls_restrained_S_all 0.994
_refine_ls_R_factor_all 0.0672
_refine_ls_R_factor_gt 0.0453
_refine_ls_shift/su_max 0.001
_refine_ls_shift/su_mean 0.000
_refine_ls_structure_factor_coef Fsqd
_refine_ls_weighting_details 'calc w=1/[\s^2^(Fo^2^)+(0.0469P)^2^+0.0000P] where P=(Fo^2^+2Fc^2^)/3'
_refine_ls_weighting_scheme calc
_refine_ls_wR_factor_gt 0.0949
_refine_ls_wR_factor_ref 0.1011
_reflns_number_gt 7197
_reflns_number_total 9952
_reflns_threshold_expression >2sigma(I)
_cod_data_source_file c4dt03602f2.cif
_cod_data_source_block 2
_cod_depositor_comments
;
The following automatic conversions were performed:

'_symmetry_cell_setting' value 'Monoclinic' changed to 'monoclinic'
according to
/usr/data/users/saulius/crontab/automatic-downloads/rss-feeds/RSC/lib/dictionaries/cif_core.dic
dictionary named 'cif_core.dic' version 2.4.2 from 2011-04-26.

Automatic conversion script
Id: cif_fix_values 2935 2014-11-11 08:27:57Z andrius 

 Adding full bibliography for 7033479--7033487.cif.
;
_cod_original_sg_symbol_H-M 'P21/c  '
_cod_database_code 7033480

loop_
_symmetry_equiv_pos_as_xyz
'x, y, z'
'-x, y+1/2, -z+1/2'
'-x, -y, -z'
'x, -y-1/2, z-1/2'

loop_
_atom_site_label
_atom_site_type_symbol
_atom_site_fract_x
_atom_site_fract_y
_atom_site_fract_z
_atom_site_U_iso_or_equiv
_atom_site_adp_type
_atom_site_occupancy
_atom_site_symmetry_multiplicity
_atom_site_calc_flag
_atom_site_refinement_flags
Cd1 Cd 0.60067(2) 0.040770(13) 0.067173(12) 0.04057(8) Uani 1 1 d .
Cd2 Cd 0.89469(2) 0.063634(13) 0.455789(12) 0.04039(8) Uani 1 1 d .
Cl1 Cl 0.35913(9) 0.03926(6) 0.01977(5) 0.0601(3) Uani 1 1 d .
Cl2 Cl 0.57088(14) 0.01476(7) 0.17427(5) 0.0798(4) Uani 1 1 d .
Cl3 Cl 0.91403(12) 0.18281(6) 0.46756(6) 0.0781(3) Uani 1 1 d .
Cl4 Cl 0.86428(9) -0.02674(6) 0.53539(5) 0.0657(3) Uani 1 1 d .
O1 O 0.8876(3) -0.02578(14) 0.09577(15) 0.0645(8) Uani 1 1 d .
O2 O 0.6237(2) 0.08737(16) 0.51576(12) 0.0620(8) Uani 1 1 d .
N1 N 0.8203(3) 0.07576(15) 0.07037(14) 0.0428(7) Uani 1 1 d .
N2 N 0.6100(3) 0.15761(14) 0.04772(14) 0.0426(7) Uani 1 1 d .
N3 N 0.6720(3) 0.06122(15) 0.42077(13) 0.0407(7) Uani 1 1 d .
N4 N 0.8684(3) 0.03436(14) 0.34782(13) 0.0398(7) Uani 1 1 d .
C1 C 0.8412(3) 0.13931(18) 0.05550(16) 0.0428(8) Uani 1 1 d .
C2 C 0.9662(3) 0.1647(2) 0.05112(19) 0.0527(10) Uani 1 1 d .
H2A H 0.9792 0.2090 0.0415 0.063 Uiso 1 1 calc R
C3 C 1.0706(4) 0.1215(2) 0.0616(2) 0.0610(11) Uani 1 1 d .
H3A H 1.1557 0.1366 0.0579 0.073 Uiso 1 1 calc R
C4 C 1.0512(4) 0.0572(2) 0.07730(19) 0.0534(10) Uani 1 1 d .
H4A H 1.1219 0.0284 0.0853 0.064 Uiso 1 1 calc R
C5 C 0.9221(3) 0.03550(19) 0.08109(17) 0.0458(8) Uani 1 1 d .
C6 C 0.7243(3) 0.18187(18) 0.04510(17) 0.0462(8) Uani 1 1 d .
H6A H 0.7341 0.2267 0.0366 0.055 Uiso 1 1 calc R
C7 C 0.9850(5) -0.0758(2) 0.1045(2) 0.0761(14) Uani 1 1 d .
H7A H 0.9446 -0.1168 0.1152 0.114 Uiso 1 1 calc R
H7B H 1.0493 -0.0630 0.1375 0.114 Uiso 1 1 calc R
H7C H 1.0271 -0.0816 0.0667 0.114 Uiso 1 1 calc R
C8 C 0.4956(3) 0.20014(18) 0.0395(2) 0.0505(10) Uani 1 1 d .
C9 C 0.4385(4) 0.2132(2) -0.0202(2) 0.0711(13) Uani 1 1 d .
C10 C 0.3245(5) 0.2517(3) -0.0246(3) 0.0911(18) Uani 1 1 d .
H10A H 0.2850 0.2620 -0.0639 0.109 Uiso 1 1 calc R
C11 C 0.2697(4) 0.2742(3) 0.0253(4) 0.098(2) Uani 1 1 d .
H11A H 0.1938 0.2998 0.0202 0.118 Uiso 1 1 calc R
C12 C 0.3247(4) 0.2598(2) 0.0839(3) 0.0822(17) Uani 1 1 d .
H12A H 0.2853 0.2754 0.1184 0.099 Uiso 1 1 calc R
C15 C 0.5819(7) 0.2388(4) -0.1055(3) 0.128(3) Uani 1 1 d .
H15A H 0.6482 0.2535 -0.0743 0.192 Uiso 1 1 calc R
H15B H 0.5294 0.2760 -0.1204 0.192 Uiso 1 1 calc R
H15C H 0.6231 0.2193 -0.1395 0.192 Uiso 1 1 calc R
C14 C 0.4946(6) 0.1876(3) -0.0776(3) 0.0927(17) Uani 1 1 d .
H14A H 0.5506 0.1497 -0.0649 0.111 Uiso 1 1 calc R
C13 C 0.4406(3) 0.2216(2) 0.0927(2) 0.0595(11) Uani 1 1 d .
C16 C 0.3910(8) 0.1629(4) -0.1271(3) 0.147(3) Uani 1 1 d .
H16A H 0.3372 0.1301 -0.1094 0.221 Uiso 1 1 calc R
H16B H 0.4334 0.1436 -0.1609 0.221 Uiso 1 1 calc R
H16C H 0.3370 0.1993 -0.1424 0.221 Uiso 1 1 calc R
C17 C 0.5012(5) 0.2064(2) 0.1574(2) 0.0744(14) Uani 1 1 d .
H17A H 0.5666 0.1714 0.1536 0.089 Uiso 1 1 calc R
C18 C 0.4009(7) 0.1801(3) 0.1996(3) 0.136(3) Uani 1 1 d .
H18A H 0.3575 0.1420 0.1806 0.204 Uiso 1 1 calc R
H18B H 0.3371 0.2139 0.2058 0.204 Uiso 1 1 calc R
H18C H 0.4449 0.1677 0.2391 0.204 Uiso 1 1 calc R
C19 C 0.5733(6) 0.2661(4) 0.1859(3) 0.116(2) Uani 1 1 d .
H19A H 0.6352 0.2818 0.1582 0.174 Uiso 1 1 calc R
H19B H 0.6191 0.2538 0.2250 0.174 Uiso 1 1 calc R
H19C H 0.5112 0.3006 0.1926 0.174 Uiso 1 1 calc R
C20 C 0.6405(3) 0.04838(19) 0.36071(18) 0.0447(9) Uani 1 1 d .
C21 C 0.5112(3) 0.0477(2) 0.3344(2) 0.0597(11) Uani 1 1 d .
H21A H 0.4907 0.0377 0.2925 0.072 Uiso 1 1 calc R
C22 C 0.4144(4) 0.0626(2) 0.3734(2) 0.0641(12) Uani 1 1 d .
H22A H 0.3267 0.0627 0.3576 0.077 Uiso 1 1 calc R
C23 C 0.4451(3) 0.0769(2) 0.4343(2) 0.0548(10) Uani 1 1 d .
H23A H 0.3798 0.0873 0.4602 0.066 Uiso 1 1 calc R
C24 C 0.5778(3) 0.07575(17) 0.45736(17) 0.0430(8) Uani 1 1 d .
C25 C 0.7512(3) 0.03470(19) 0.32310(17) 0.0485(9) Uani 1 1 d .
H25A H 0.7349 0.0262 0.2807 0.058 Uiso 1 1 calc R
C26 C 0.5350(4) 0.1047(2) 0.5605(2) 0.0702(13) Uani 1 1 d .
H26A H 0.5831 0.1113 0.6002 0.105 Uiso 1 1 calc R
H26B H 0.4724 0.0696 0.5636 0.105 Uiso 1 1 calc R
H26C H 0.4896 0.1448 0.5478 0.105 Uiso 1 1 calc R
C27 C 0.9754(3) 0.0236(2) 0.30927(15) 0.0435(9) Uani 1 1 d .
C28 C 1.0256(4) -0.0396(2) 0.30398(18) 0.0559(10) Uani 1 1 d .
C29 C 1.1338(4) -0.0474(3) 0.2694(2) 0.0744(14) Uani 1 1 d .
H29A H 1.1697 -0.0894 0.2652 0.089 Uiso 1 1 calc R
C30 C 1.1887(4) 0.0061(3) 0.2414(2) 0.0763(15) Uani 1 1 d .
H30A H 1.2604 0.0001 0.2182 0.092 Uiso 1 1 calc R
C31 C 1.1378(4) 0.0674(3) 0.2480(2) 0.0726(14) Uani 1 1 d .
H31A H 1.1751 0.1029 0.2285 0.087 Uiso 1 1 calc R
C32 C 1.0312(4) 0.0792(2) 0.28315(17) 0.0530(10) Uani 1 1 d .
C33 C 0.9611(6) -0.0994(2) 0.3317(2) 0.0845(17) Uani 1 1 d .
H33A H 0.9120 -0.0829 0.3657 0.101 Uiso 1 1 calc R
C34 C 0.8617(7) -0.1307(3) 0.2840(3) 0.124(3) Uani 1 1 d .
H34A H 0.8015 -0.0974 0.2672 0.186 Uiso 1 1 calc R
H34B H 0.8140 -0.1647 0.3037 0.186 Uiso 1 1 calc R
H34C H 0.9068 -0.1498 0.2511 0.186 Uiso 1 1 calc R
C35 C 1.0587(8) -0.1507(3) 0.3598(3) 0.140(3) Uani 1 1 d .
H35A H 1.1189 -0.1299 0.3905 0.211 Uiso 1 1 calc R
H35B H 1.1068 -0.1692 0.3275 0.211 Uiso 1 1 calc R
H35C H 1.0120 -0.1854 0.3790 0.211 Uiso 1 1 calc R
C36 C 0.9787(5) 0.1479(3) 0.2908(2) 0.0745(14) Uani 1 1 d .
H36A H 0.9161 0.1457 0.3227 0.089 Uiso 1 1 calc R
C37 C 1.0875(6) 0.1965(3) 0.3142(3) 0.117(2) Uani 1 1 d .
H37A H 1.1327 0.1796 0.3518 0.175 Uiso 1 1 calc R
H37B H 1.0492 0.2387 0.3223 0.175 Uiso 1 1 calc R
H37C H 1.1486 0.2014 0.2831 0.175 Uiso 1 1 calc R
C38 C 0.9022(8) 0.1721(4) 0.2302(3) 0.147(3) Uani 1 1 d .
H38A H 0.8355 0.1404 0.2170 0.221 Uiso 1 1 calc R
H38B H 0.9617 0.1771 0.1983 0.221 Uiso 1 1 calc R
H38C H 0.8618 0.2141 0.2375 0.221 Uiso 1 1 calc R

loop_
_atom_site_aniso_label
_atom_site_aniso_U_11
_atom_site_aniso_U_22
_atom_site_aniso_U_33
_atom_site_aniso_U_23
_atom_site_aniso_U_13
_atom_site_aniso_U_12
Cd1 0.03699(14) 0.04075(15) 0.04341(15) 0.00079(11) 0.00025(11) -0.00415(10)
Cd2 0.03179(13) 0.04690(16) 0.04171(15) -0.00431(11) -0.00126(11) 0.00216(10)
Cl1 0.0335(4) 0.0741(7) 0.0724(7) -0.0273(5) 0.0022(5) 0.0050(4)
Cl2 0.1096(10) 0.0881(9) 0.0413(6) 0.0069(5) 0.0052(6) -0.0010(7)
Cl3 0.0832(8) 0.0501(7) 0.0993(9) -0.0214(6) -0.0025(7) -0.0009(5)
Cl4 0.0296(4) 0.0898(8) 0.0789(7) 0.0334(6) 0.0119(5) 0.0047(4)
O1 0.0535(16) 0.0443(18) 0.094(2) 0.0152(15) -0.0060(16) 0.0041(12)
O2 0.0489(15) 0.089(2) 0.0483(16) -0.0138(15) 0.0048(13) 0.0133(14)
N1 0.0346(15) 0.0406(18) 0.0531(18) 0.0016(13) 0.0026(14) -0.0011(12)
N2 0.0365(15) 0.0380(17) 0.0524(17) 0.0031(13) -0.0015(14) 0.0005(12)
N3 0.0297(14) 0.0513(19) 0.0407(16) 0.0008(13) 0.0010(13) 0.0031(12)
N4 0.0339(14) 0.0453(18) 0.0407(16) -0.0003(13) 0.0057(13) -0.0024(12)
C1 0.0357(18) 0.046(2) 0.047(2) -0.0008(16) 0.0015(16) -0.0005(15)
C2 0.043(2) 0.046(2) 0.070(3) 0.0040(19) 0.012(2) -0.0043(16)
C3 0.0370(19) 0.064(3) 0.084(3) 0.004(2) 0.014(2) -0.0057(18)
C4 0.0372(19) 0.061(3) 0.062(3) 0.0030(19) 0.0056(19) 0.0074(17)
C5 0.0425(19) 0.046(2) 0.047(2) 0.0003(17) -0.0024(17) 0.0015(16)
C6 0.0443(19) 0.035(2) 0.059(2) 0.0024(16) 0.0002(18) -0.0009(15)
C7 0.082(3) 0.052(3) 0.091(4) 0.014(2) -0.010(3) 0.017(2)
C8 0.0310(17) 0.034(2) 0.085(3) 0.0075(19) -0.0051(19) -0.0012(14)
C9 0.073(3) 0.045(3) 0.089(3) 0.005(2) -0.025(3) 0.003(2)
C10 0.071(3) 0.057(3) 0.134(5) 0.006(3) -0.055(3) 0.006(3)
C11 0.035(2) 0.057(3) 0.198(7) 0.017(4) -0.014(4) 0.003(2)
C12 0.041(2) 0.052(3) 0.157(5) 0.020(3) 0.029(3) 0.004(2)
C15 0.138(6) 0.152(7) 0.092(5) -0.032(5) 0.001(4) -0.020(5)
C14 0.119(5) 0.071(4) 0.079(4) -0.004(3) -0.043(3) 0.015(3)
C13 0.0340(18) 0.043(2) 0.104(3) 0.010(2) 0.018(2) -0.0033(15)
C16 0.204(8) 0.091(5) 0.129(6) -0.014(4) -0.087(6) -0.002(5)
C17 0.074(3) 0.066(3) 0.089(3) 0.023(3) 0.044(3) 0.017(2)
C18 0.143(6) 0.126(6) 0.154(6) 0.054(5) 0.099(5) 0.024(5)
C19 0.141(6) 0.116(6) 0.087(4) 0.022(4) -0.015(4) -0.014(4)
C20 0.0314(17) 0.054(2) 0.048(2) 0.0052(17) 0.0017(16) -0.0030(15)
C21 0.0359(19) 0.088(3) 0.054(2) 0.002(2) -0.0042(19) -0.0028(19)
C22 0.0300(18) 0.088(3) 0.073(3) 0.001(2) -0.004(2) -0.0009(19)
C23 0.0323(18) 0.064(3) 0.069(3) 0.000(2) 0.0108(19) 0.0027(17)
C24 0.0365(17) 0.041(2) 0.051(2) -0.0004(16) 0.0030(17) 0.0028(14)
C25 0.042(2) 0.063(3) 0.041(2) 0.0032(17) 0.0074(17) -0.0044(17)
C26 0.075(3) 0.072(3) 0.067(3) -0.014(2) 0.023(3) 0.017(2)
C27 0.0355(17) 0.063(3) 0.0323(18) -0.0031(16) 0.0034(15) -0.0066(16)
C28 0.061(2) 0.067(3) 0.041(2) -0.0022(18) 0.009(2) 0.007(2)
C29 0.062(3) 0.103(4) 0.060(3) -0.018(3) 0.014(2) 0.017(3)
C30 0.044(2) 0.131(5) 0.056(3) -0.019(3) 0.016(2) -0.009(3)
C31 0.057(3) 0.105(4) 0.057(3) -0.001(3) 0.016(2) -0.034(3)
C32 0.046(2) 0.072(3) 0.042(2) 0.0001(18) 0.0033(18) -0.0155(19)
C33 0.124(4) 0.057(3) 0.080(3) 0.005(3) 0.051(3) 0.020(3)
C34 0.155(6) 0.084(5) 0.137(6) -0.003(4) 0.030(5) -0.046(4)
C35 0.227(9) 0.090(5) 0.111(5) 0.027(4) 0.050(6) 0.072(5)
C36 0.086(3) 0.067(3) 0.073(3) 0.009(2) 0.018(3) -0.022(3)
C37 0.122(5) 0.093(5) 0.137(6) -0.020(4) 0.017(4) -0.048(4)
C38 0.186(8) 0.109(6) 0.142(7) 0.039(5) -0.013(6) 0.033(5)

loop_
_atom_type_symbol
_atom_type_description
_atom_type_scat_dispersion_real
_atom_type_scat_dispersion_imag
_atom_type_scat_source
C C 0.0033 0.0016 'International Tables Vol C Tables 4.2.6.8 and 6.1.1.4'
H H 0.0000 0.0000 'International Tables Vol C Tables 4.2.6.8 and 6.1.1.4'
Cd Cd -0.8075 1.2024 'International Tables Vol C Tables 4.2.6.8 and 6.1.1.4'
Cl Cl 0.1484 0.1585 'International Tables Vol C Tables 4.2.6.8 and 6.1.1.4'
N N 0.0061 0.0033 'International Tables Vol C Tables 4.2.6.8 and 6.1.1.4'
O O 0.0106 0.0060 'International Tables Vol C Tables 4.2.6.8 and 6.1.1.4'

loop_
_geom_angle_atom_site_label_1
_geom_angle_atom_site_label_2
_geom_angle_atom_site_label_3
_geom_angle
_geom_angle_site_symmetry_1
_geom_angle_site_symmetry_3
N1 Cd1 N2 69.93(10) . .
N1 Cd1 Cl2 103.68(9) . .
N2 Cd1 Cl2 113.05(8) . .
N1 Cd1 Cl1 89.88(8) . 3_655
N2 Cd1 Cl1 119.03(8) . 3_655
Cl2 Cd1 Cl1 127.69(5) . 3_655
N1 Cd1 Cl1 153.03(8) . .
N2 Cd1 Cl1 89.63(7) . .
Cl2 Cd1 Cl1 100.42(5) . .
Cl1 Cd1 Cl1 84.84(4) 3_655 .
N1 Cd1 Cd1 127.47(8) . 3_655
N2 Cd1 Cd1 108.72(7) . 3_655
Cl2 Cd1 Cd1 122.25(4) . 3_655
Cl1 Cd1 Cd1 42.96(2) 3_655 3_655
Cl1 Cd1 Cd1 41.88(3) . 3_655
N3 Cd2 N4 69.89(10) . .
N3 Cd2 Cl3 97.06(8) . .
N4 Cd2 Cl3 110.34(8) . .
N3 Cd2 Cl4 91.78(8) . .
N4 Cd2 Cl4 118.03(8) . .
Cl3 Cd2 Cl4 130.88(5) . .
N3 Cd2 Cl4 157.02(8) . 3_756
N4 Cd2 Cl4 91.52(8) . 3_756
Cl3 Cd2 Cl4 102.20(4) . 3_756
Cl4 Cd2 Cl4 85.07(4) . 3_756
N3 Cd2 Cd2 130.41(7) . 3_756
N4 Cd2 Cd2 109.61(7) . 3_756
Cl3 Cd2 Cd2 125.89(4) . 3_756
Cl4 Cd2 Cd2 42.75(2) . 3_756
Cl4 Cd2 Cd2 42.32(3) 3_756 3_756
Cd1 Cl1 Cd1 95.16(4) 3_655 .
Cd2 Cl4 Cd2 94.93(4) . 3_756
C5 O1 C7 119.7(3) . .
C24 O2 C26 119.6(3) . .
C5 N1 C1 119.3(3) . .
C5 N1 Cd1 123.7(2) . .
C1 N1 Cd1 116.8(2) . .
C6 N2 C8 120.0(3) . .
C6 N2 Cd1 115.9(2) . .
C8 N2 Cd1 124.1(2) . .
C24 N3 C20 119.6(3) . .
C24 N3 Cd2 122.6(2) . .
C20 N3 Cd2 117.7(2) . .
C25 N4 C27 119.5(3) . .
C25 N4 Cd2 115.5(2) . .
C27 N4 Cd2 124.7(2) . .
N1 C1 C2 122.3(3) . .
N1 C1 C6 116.7(3) . .
C2 C1 C6 120.9(3) . .
C3 C2 C1 117.3(4) . .
C3 C2 H2A 121.4 . .
C1 C2 H2A 121.4 . .
C4 C3 C2 121.1(4) . .
C4 C3 H3A 119.5 . .
C2 C3 H3A 119.5 . .
C3 C4 C5 118.1(4) . .
C3 C4 H4A 120.9 . .
C5 C4 H4A 120.9 . .
N1 C5 O1 113.1(3) . .
N1 C5 C4 121.9(4) . .
O1 C5 C4 125.1(3) . .
N2 C6 C1 120.3(3) . .
N2 C6 H6A 119.9 . .
C1 C6 H6A 119.9 . .
O1 C7 H7A 109.5 . .
O1 C7 H7B 109.5 . .
H7A C7 H7B 109.5 . .
O1 C7 H7C 109.5 . .
H7A C7 H7C 109.5 . .
H7B C7 H7C 109.5 . .
C13 C8 C9 122.5(4) . .
C13 C8 N2 117.7(4) . .
C9 C8 N2 119.6(4) . .
C10 C9 C8 116.6(5) . .
C10 C9 C14 120.8(5) . .
C8 C9 C14 122.6(4) . .
C11 C10 C9 122.7(6) . .
C11 C10 H10A 118.7 . .
C9 C10 H10A 118.7 . .
C10 C11 C12 120.3(5) . .
C10 C11 H11A 119.8 . .
C12 C11 H11A 119.8 . .
C11 C12 C13 120.8(5) . .
C11 C12 H12A 119.6 . .
C13 C12 H12A 119.6 . .
C14 C15 H15A 109.5 . .
C14 C15 H15B 109.5 . .
H15A C15 H15B 109.5 . .
C14 C15 H15C 109.5 . .
H15A C15 H15C 109.5 . .
H15B C15 H15C 109.5 . .
C9 C14 C15 111.8(5) . .
C9 C14 C16 113.6(6) . .
C15 C14 C16 109.9(5) . .
C9 C14 H14A 107.1 . .
C15 C14 H14A 107.1 . .
C16 C14 H14A 107.1 . .
C8 C13 C12 117.0(5) . .
C8 C13 C17 122.5(3) . .
C12 C13 C17 120.5(4) . .
C14 C16 H16A 109.5 . .
C14 C16 H16B 109.5 . .
H16A C16 H16B 109.5 . .
C14 C16 H16C 109.5 . .
H16A C16 H16C 109.5 . .
H16B C16 H16C 109.5 . .
C13 C17 C19 111.1(4) . .
C13 C17 C18 112.4(5) . .
C19 C17 C18 111.3(5) . .
C13 C17 H17A 107.3 . .
C19 C17 H17A 107.3 . .
C18 C17 H17A 107.3 . .
C17 C18 H18A 109.5 . .
C17 C18 H18B 109.5 . .
H18A C18 H18B 109.5 . .
C17 C18 H18C 109.5 . .
H18A C18 H18C 109.5 . .
H18B C18 H18C 109.5 . .
C17 C19 H19A 109.5 . .
C17 C19 H19B 109.5 . .
H19A C19 H19B 109.5 . .
C17 C19 H19C 109.5 . .
H19A C19 H19C 109.5 . .
H19B C19 H19C 109.5 . .
N3 C20 C21 122.6(3) . .
N3 C20 C25 116.1(3) . .
C21 C20 C25 121.3(4) . .
C22 C21 C20 116.8(4) . .
C22 C21 H21A 121.6 . .
C20 C21 H21A 121.6 . .
C23 C22 C21 121.2(4) . .
C23 C22 H22A 119.4 . .
C21 C22 H22A 119.4 . .
C22 C23 C24 118.4(3) . .
C22 C23 H23A 120.8 . .
C24 C23 H23A 120.8 . .
N3 C24 O2 112.9(3) . .
N3 C24 C23 121.3(3) . .
O2 C24 C23 125.8(3) . .
N4 C25 C20 120.7(3) . .
N4 C25 H25A 119.6 . .
C20 C25 H25A 119.6 . .
O2 C26 H26A 109.5 . .
O2 C26 H26B 109.5 . .
H26A C26 H26B 109.5 . .
O2 C26 H26C 109.5 . .
H26A C26 H26C 109.5 . .
H26B C26 H26C 109.5 . .
C28 C27 C32 122.7(3) . .
C28 C27 N4 119.3(3) . .
C32 C27 N4 117.7(3) . .
C27 C28 C29 117.7(4) . .
C27 C28 C33 121.5(3) . .
C29 C28 C33 120.8(4) . .
C30 C29 C28 121.1(5) . .
C30 C29 H29A 119.4 . .
C28 C29 H29A 119.4 . .
C31 C30 C29 119.7(4) . .
C31 C30 H30A 120.2 . .
C29 C30 H30A 120.2 . .
C30 C31 C32 122.4(4) . .
C30 C31 H31A 118.8 . .
C32 C31 H31A 118.8 . .
C27 C32 C31 116.4(4) . .
C27 C32 C36 122.3(3) . .
C31 C32 C36 121.3(4) . .
C35 C33 C34 111.2(6) . .
C35 C33 C28 113.8(5) . .
C34 C33 C28 110.5(4) . .
C35 C33 H33A 107.0 . .
C34 C33 H33A 107.0 . .
C28 C33 H33A 107.0 . .
C33 C34 H34A 109.5 . .
C33 C34 H34B 109.5 . .
H34A C34 H34B 109.5 . .
C33 C34 H34C 109.5 . .
H34A C34 H34C 109.5 . .
H34B C34 H34C 109.5 . .
C33 C35 H35A 109.5 . .
C33 C35 H35B 109.5 . .
H35A C35 H35B 109.5 . .
C33 C35 H35C 109.5 . .
H35A C35 H35C 109.5 . .
H35B C35 H35C 109.5 . .
C32 C36 C37 111.8(5) . .
C32 C36 C38 111.0(5) . .
C37 C36 C38 112.0(5) . .
C32 C36 H36A 107.2 . .
C37 C36 H36A 107.2 . .
C38 C36 H36A 107.2 . .
C36 C37 H37A 109.5 . .
C36 C37 H37B 109.5 . .
H37A C37 H37B 109.5 . .
C36 C37 H37C 109.5 . .
H37A C37 H37C 109.5 . .
H37B C37 H37C 109.5 . .
C36 C38 H38A 109.5 . .
C36 C38 H38B 109.5 . .
H38A C38 H38B 109.5 . .
C36 C38 H38C 109.5 . .
H38A C38 H38C 109.5 . .
H38B C38 H38C 109.5 . .

loop_
_geom_bond_atom_site_label_1
_geom_bond_atom_site_label_2
_geom_bond_distance
_geom_bond_site_symmetry_2
Cd1 N1 2.345(3) .
Cd1 N2 2.396(3) .
Cd1 Cl2 2.4119(11) .
Cd1 Cl1 2.5333(10) 3_655
Cd1 Cl1 2.5858(12) .
Cd1 Cd1 3.7792(11) 3_655
Cd2 N3 2.333(3) .
Cd2 N4 2.393(3) .
Cd2 Cl3 2.4226(13) .
Cd2 Cl4 2.5403(11) .
Cd2 Cl4 2.5613(10) 3_756
Cd2 Cd2 3.7591(9) 3_756
Cl1 Cd1 2.5333(10) 3_655
Cl4 Cd2 2.5613(10) 3_756
O1 C5 1.330(4) .
O1 C7 1.418(5) .
O2 C24 1.326(4) .
O2 C26 1.421(4) .
N1 C5 1.323(4) .
N1 C1 1.342(5) .
N2 C6 1.270(4) .
N2 C8 1.447(4) .
N3 C24 1.328(4) .
N3 C20 1.332(5) .
N4 C25 1.267(4) .
N4 C27 1.444(4) .
C1 C2 1.385(5) .
C1 C6 1.471(5) .
C2 C3 1.380(5) .
C2 H2A 0.9300 .
C3 C4 1.359(6) .
C3 H3A 0.9300 .
C4 C5 1.397(5) .
C4 H4A 0.9300 .
C6 H6A 0.9300 .
C7 H7A 0.9600 .
C7 H7B 0.9600 .
C7 H7C 0.9600 .
C8 C13 1.388(6) .
C8 C9 1.393(6) .
C9 C10 1.394(7) .
C9 C14 1.499(7) .
C10 C11 1.335(8) .
C10 H10A 0.9300 .
C11 C12 1.369(8) .
C11 H11A 0.9300 .
C12 C13 1.410(6) .
C12 H12A 0.9300 .
C15 C14 1.522(8) .
C15 H15A 0.9600 .
C15 H15B 0.9600 .
C15 H15C 0.9600 .
C14 C16 1.520(8) .
C14 H14A 0.9800 .
C13 C17 1.507(7) .
C16 H16A 0.9600 .
C16 H16B 0.9600 .
C16 H16C 0.9600 .
C17 C19 1.513(8) .
C17 C18 1.523(6) .
C17 H17A 0.9800 .
C18 H18A 0.9600 .
C18 H18B 0.9600 .
C18 H18C 0.9600 .
C19 H19A 0.9600 .
C19 H19B 0.9600 .
C19 H19C 0.9600 .
C20 C21 1.391(5) .
C20 C25 1.473(5) .
C21 C22 1.385(5) .
C21 H21A 0.9300 .
C22 C23 1.354(6) .
C22 H22A 0.9300 .
C23 C24 1.401(5) .
C23 H23A 0.9300 .
C25 H25A 0.9300 .
C26 H26A 0.9600 .
C26 H26B 0.9600 .
C26 H26C 0.9600 .
C27 C28 1.382(5) .
C27 C32 1.398(5) .
C28 C29 1.394(5) .
C28 C33 1.520(6) .
C29 C30 1.378(7) .
C29 H29A 0.9300 .
C30 C31 1.352(7) .
C30 H30A 0.9300 .
C31 C32 1.399(5) .
C31 H31A 0.9300 .
C32 C36 1.499(7) .
C33 C35 1.525(8) .
C33 C34 1.518(8) .
C33 H33A 0.9800 .
C34 H34A 0.9600 .
C34 H34B 0.9600 .
C34 H34C 0.9600 .
C35 H35A 0.9600 .
C35 H35B 0.9600 .
C35 H35C 0.9600 .
C36 C37 1.533(7) .
C36 C38 1.543(8) .
C36 H36A 0.9800 .
C37 H37A 0.9600 .
C37 H37B 0.9600 .
C37 H37C 0.9600 .
C38 H38A 0.9600 .
C38 H38B 0.9600 .
C38 H38C 0.9600 .
